data_7010311
loop_
_publ_author_name
'Hierso, Jean-Cyrille'
'Bouwman, Elisabeth'
'Ellis, Dianne D.'
'P\'erez Cabero, M\'onica'
'Reedijk, Jan'
'Spek, Anthony L.'

_publ_section_title
;
 Cobalt(II) aldoxime complexes stabilised by halide hydrogen bonding:
 crystal structures of [Co{HON&#xE006;C(H)(Me)}4X2]
 (X&#x2005;=&#x2005;Cl or Br) and [Co{HON&#xE006;C(H)(Pr)}4Cl2]
;
_journal_issue 2
_journal_name_full 'Journal of the Chemical Society, Dalton Transactions'
_journal_page_first 197
_journal_paper_doi 10.1039/b007919g
_journal_year 2001
_chemical_formula_moiety 'C8 H20 Br2 Co N4 O4'
_chemical_formula_sum 'C8 H20 Br2 Co N4 O4'
_chemical_formula_weight 455.03
_chemical_name_systematic
; 
 ? 
;
_space_group_IT_number 14
_symmetry_cell_setting monoclinic
_symmetry_space_group_name_Hall '-P 2ybc'
_symmetry_space_group_name_H-M 'P 1 21/c 1'
_atom_sites_solution_hydrogens geom
_atom_sites_solution_primary direct
_atom_sites_solution_secondary difmap
_audit_creation_method SHELXL-97
_cell_angle_alpha 90.00
_cell_angle_beta 94.7954(17)
_cell_angle_gamma 90.00
_cell_formula_units_Z 2
_cell_length_a 7.5824(2)
_cell_length_b 12.1368(4)
_cell_length_c 9.2141(3)
_cell_measurement_temperature 150(2)
_cell_volume 844.97(5)
_computing_cell_refinement 'DENZO 1.11'
_computing_data_collection 'Nonius COLLECT'
_computing_data_reduction 'DENZO 1.11'
_computing_molecular_graphics 'PLATON (Spek, 2000)'
_computing_publication_material 'PLATON (Spek, 2000)'
_computing_structure_refinement 'SHELXL-97 (Sheldrick, 1997)'
_computing_structure_solution 'SHELXS-97 (Sheldrick, 1990)'
_diffrn_ambient_temperature 150(2)
_diffrn_measured_fraction_theta_full 0.996
_diffrn_measured_fraction_theta_max 0.996
_diffrn_measurement_device_type 'Nonius Kappa CCD'
_diffrn_radiation_monochromator graphite
_diffrn_radiation_source 'rotating anode'
_diffrn_radiation_type MoK\a
_diffrn_radiation_wavelength 0.71073
_diffrn_reflns_av_R_equivalents 0.0817
_diffrn_reflns_av_sigmaI/netI 0.0520
_diffrn_reflns_limit_h_max 7
_diffrn_reflns_limit_h_min -9
_diffrn_reflns_limit_k_max 15
_diffrn_reflns_limit_k_min -15
_diffrn_reflns_limit_l_max 11
_diffrn_reflns_limit_l_min -11
_diffrn_reflns_number 6544
_diffrn_reflns_theta_full 27.47
_diffrn_reflns_theta_max 27.47
_diffrn_reflns_theta_min 2.70
_exptl_absorpt_coefficient_mu 5.757
_exptl_absorpt_correction_T_max 0.3986
_exptl_absorpt_correction_T_min 0.2828
_exptl_absorpt_correction_type multi-scan
_exptl_crystal_colour purple
_exptl_crystal_density_diffrn 1.788
_exptl_crystal_density_method 'not measured'
_exptl_crystal_description block
_exptl_crystal_F_000 450
_exptl_crystal_size_max 0.27
_exptl_crystal_size_mid 0.24
_exptl_crystal_size_min 0.15
_refine_diff_density_max 0.439
_refine_diff_density_min -0.478
_refine_diff_density_rms 0.091
_refine_ls_extinction_coef 0.0048(7)
_refine_ls_extinction_expression Fc^*^=kFc[1+0.001xFc^2^\l^3^/sin(2\q)]^-1/4^
_refine_ls_extinction_method SHELXL
_refine_ls_goodness_of_fit_ref 1.053
_refine_ls_hydrogen_treatment mixed
_refine_ls_matrix_type full
_refine_ls_number_parameters 99
_refine_ls_number_reflns 1930
_refine_ls_number_restraints 0
_refine_ls_restrained_S_all 1.053
_refine_ls_R_factor_all 0.0340
_refine_ls_R_factor_gt 0.0287
_refine_ls_shift/su_max 0.001
_refine_ls_shift/su_mean 0.000
_refine_ls_structure_factor_coef Fsqd
_refine_ls_weighting_details 'calc w=1/[\s^2^(Fo^2^)+(0.0173P)^2^+0.3579P] where P=(Fo^2^+2Fc^2^)/3'
_refine_ls_weighting_scheme calc
_refine_ls_wR_factor_gt 0.0676
_refine_ls_wR_factor_ref 0.0701
_reflns_number_gt 1714
_reflns_number_total 1930
_reflns_threshold_expression I>2\s(I)
_cod_data_source_file b007919g.txt
_cod_data_source_block 5
_cod_original_sg_symbol_H-M P21/c
_cod_database_code 7010311

loop_
_symmetry_equiv_pos_as_xyz
'x, y, z'
'-x, y+1/2, -z+1/2'
'-x, -y, -z'
'x, -y-1/2, z-1/2'

loop_
_atom_site_label
_atom_site_type_symbol
_atom_site_fract_x
_atom_site_fract_y
_atom_site_fract_z
_atom_site_U_iso_or_equiv
_atom_site_adp_type
_atom_site_occupancy
_atom_site_symmetry_multiplicity
_atom_site_calc_flag
_atom_site_refinement_flags
_atom_site_disorder_assembly
_atom_site_disorder_group
Co1 Co 0.0000 0.5000 0.5000 0.02090(13) Uani 1 2 d S . .
Br1 Br 0.20467(3) 0.43760(2) 0.73303(3) 0.02989(12) Uani 1 1 d . . .
O1 O 0.3723(3) 0.4240(2) 0.4281(3) 0.0516(7) Uani 1 1 d . . .
H1 H 0.367(5) 0.431(3) 0.501(4) 0.047(12) Uiso 1 1 d . . .
O2 O -0.0730(4) 0.2657(2) 0.6049(3) 0.0688(8) Uani 1 1 d . . .
H2 H 0.003(5) 0.298(3) 0.653(4) 0.074(14) Uiso 1 1 d . . .
N1 N 0.1996(3) 0.43899(16) 0.3670(2) 0.0248(4) Uani 1 1 d . . .
N2 N -0.1248(3) 0.33945(17) 0.4947(2) 0.0256(4) Uani 1 1 d . . .
C10 C 0.1858(4) 0.4156(2) 0.2323(3) 0.0295(6) Uani 1 1 d . . .
H10 H 0.0723 0.4236 0.1815 0.035 Uiso 1 1 calc R . .
C11 C 0.3321(4) 0.3766(2) 0.1472(3) 0.0347(6) Uani 1 1 d . . .
H11A H 0.4328 0.4271 0.1621 0.052 Uiso 1 1 calc R . .
H11B H 0.2911 0.3745 0.0435 0.052 Uiso 1 1 calc R . .
H11C H 0.3686 0.3026 0.1798 0.052 Uiso 1 1 calc R . .
C20 C -0.2389(4) 0.2976(2) 0.4037(3) 0.0372(6) Uani 1 1 d . . .
H20 H -0.2832 0.3437 0.3257 0.045 Uiso 1 1 calc R . .
C21 C -0.3116(5) 0.1841(2) 0.4048(4) 0.0489(8) Uani 1 1 d . . .
H21A H -0.2379 0.1388 0.4739 0.073 Uiso 1 1 calc R . .
H21B H -0.3121 0.1521 0.3071 0.073 Uiso 1 1 calc R . .
H21C H -0.4328 0.1863 0.4342 0.073 Uiso 1 1 calc R . .

loop_
_atom_site_aniso_label
_atom_site_aniso_U_11
_atom_site_aniso_U_22
_atom_site_aniso_U_33
_atom_site_aniso_U_23
_atom_site_aniso_U_13
_atom_site_aniso_U_12
Co1 0.0225(2) 0.0194(2) 0.0201(2) 0.00036(17) -0.00223(18) -0.00046(17)
Br1 0.03294(18) 0.03138(17) 0.02377(17) 0.00190(10) -0.00696(12) 0.00425(10)
O1 0.0259(11) 0.098(2) 0.0293(12) -0.0171(12) -0.0043(9) 0.0108(11)
O2 0.094(2) 0.0370(12) 0.0671(16) 0.0268(12) -0.0410(15) -0.0274(14)
N1 0.0217(10) 0.0264(11) 0.0255(11) 0.0006(8) -0.0035(9) -0.0008(8)
N2 0.0279(11) 0.0222(10) 0.0264(11) 0.0021(8) 0.0007(9) 0.0004(8)
C10 0.0326(14) 0.0299(13) 0.0255(14) -0.0025(10) -0.0005(11) 0.0007(11)
C11 0.0370(15) 0.0405(15) 0.0266(13) -0.0047(12) 0.0027(12) 0.0039(12)
C20 0.0424(16) 0.0288(13) 0.0388(15) 0.0004(12) -0.0070(13) -0.0056(12)
C21 0.0518(19) 0.0363(16) 0.058(2) -0.0036(15) -0.0006(16) -0.0162(15)

loop_
_atom_type_symbol
_atom_type_description
_atom_type_scat_dispersion_real
_atom_type_scat_dispersion_imag
_atom_type_scat_source
C C 0.0033 0.0016 'International Tables Vol C Tables 4.2.6.8 and 6.1.1.4'
H H 0.0000 0.0000 'International Tables Vol C Tables 4.2.6.8 and 6.1.1.4'
Br Br -0.2901 2.4595 'International Tables Vol C Tables 4.2.6.8 and 6.1.1.4'
Co Co 0.3494 0.9721 'International Tables Vol C Tables 4.2.6.8 and 6.1.1.4'
N N 0.0061 0.0033 'International Tables Vol C Tables 4.2.6.8 and 6.1.1.4'
O O 0.0106 0.0060 'International Tables Vol C Tables 4.2.6.8 and 6.1.1.4'

loop_
_geom_angle_atom_site_label_1
_geom_angle_atom_site_label_2
_geom_angle_atom_site_label_3
_geom_angle
_geom_angle_site_symmetry_1
_geom_angle_site_symmetry_3
_geom_angle_publ_flag
N1 Co1 N1 180.00(9) 3_566 . y
N1 Co1 N2 90.25(7) 3_566 3_566 ?
N1 Co1 N2 89.75(7) . 3_566 ?
N1 Co1 N2 89.75(7) 3_566 . y
N1 Co1 N2 90.25(7) . . y
N2 Co1 N2 179.999(1) 3_566 . y
N1 Co1 Br1 88.34(6) 3_566 3_566 ?
N1 Co1 Br1 91.66(6) . 3_566 ?
N2 Co1 Br1 89.22(5) 3_566 3_566 ?
N2 Co1 Br1 90.78(5) . 3_566 y
N1 Co1 Br1 91.66(6) 3_566 . y
N1 Co1 Br1 88.34(6) . . y
N2 Co1 Br1 90.78(5) 3_566 . ?
N2 Co1 Br1 89.22(5) . . y
Br1 Co1 Br1 180.0 3_566 . y
N1 O1 H1 105(3) . . y
N2 O2 H2 104(3) . . y
C10 N1 O1 111.3(2) . . ?
C10 N1 Co1 128.92(19) . . ?
O1 N1 Co1 119.70(17) . . ?
C20 N2 O2 111.3(2) . . ?
C20 N2 Co1 130.73(18) . . ?
O2 N2 Co1 117.93(16) . . ?
N1 C10 C11 125.6(3) . . ?
N1 C10 H10 117.2 . . ?
C11 C10 H10 117.2 . . ?
C10 C11 H11A 109.5 . . ?
C10 C11 H11B 109.5 . . ?
H11A C11 H11B 109.5 . . ?
C10 C11 H11C 109.5 . . ?
H11A C11 H11C 109.5 . . ?
H11B C11 H11C 109.5 . . ?
N2 C20 C21 127.2(3) . . ?
N2 C20 H20 116.4 . . ?
C21 C20 H20 116.4 . . ?
C20 C21 H21A 109.5 . . ?
C20 C21 H21B 109.5 . . ?
H21A C21 H21B 109.5 . . ?
C20 C21 H21C 109.5 . . ?
H21A C21 H21C 109.5 . . ?
H21B C21 H21C 109.5 . . ?

loop_
_geom_bond_atom_site_label_1
_geom_bond_atom_site_label_2
_geom_bond_distance
_geom_bond_site_symmetry_2
_geom_bond_publ_flag
Co1 N1 2.157(2) 3_566 ?
Co1 N1 2.157(2) . y
Co1 N2 2.165(2) 3_566 ?
Co1 N2 2.165(2) . y
Co1 Br1 2.6524(2) 3_566 ?
Co1 Br1 2.6524(2) . y
O1 N1 1.393(3) . y
O1 H1 0.68(4) . y
O2 N2 1.386(3) . y
O2 H2 0.81(4) . y
N1 C10 1.269(3) . y
N2 C20 1.261(3) . y
C10 C11 1.488(3) . ?
C10 H10 0.9500 . ?
C11 H11A 0.9800 . ?
C11 H11B 0.9800 . ?
C11 H11C 0.9800 . ?
C20 C21 1.484(4) . ?
C20 H20 0.9500 . ?
C21 H21A 0.9800 . ?
C21 H21B 0.9800 . ?
C21 H21C 0.9800 . ?

loop_
_geom_hbond_atom_site_label_D
_geom_hbond_atom_site_label_H
_geom_hbond_atom_site_label_A
_geom_hbond_distance_DH
_geom_hbond_distance_HA
_geom_hbond_distance_DA
_geom_hbond_angle_DHA
_geom_hbond_site_symmetry_A
_geom_hbond_publ_flag
O1 H1 Br1 0.68(4) 2.55(4) 3.183(2) 154(4) . y
O2 H2 Br1 0.81(4) 2.35(4) 3.125(3) 161(4) . y

loop_
_geom_torsion_atom_site_label_1
_geom_torsion_atom_site_label_2
_geom_torsion_atom_site_label_3
_geom_torsion_atom_site_label_4
_geom_torsion
_geom_torsion_site_symmetry_1
_geom_torsion_site_symmetry_2
_geom_torsion_site_symmetry_3
_geom_torsion_site_symmetry_4
_geom_torsion_publ_flag
N1 Co1 N1 C10 67(6) 3_566 . . . ?
N2 Co1 N1 C10 -106.9(2) 3_566 . . . ?
N2 Co1 N1 C10 73.1(2) . . . . ?
Br1 Co1 N1 C10 -17.7(2) 3_566 . . . ?
Br1 Co1 N1 C10 162.3(2) . . . . ?
N1 Co1 N1 O1 -115(6) 3_566 . . . ?
N2 Co1 N1 O1 70.91(19) 3_566 . . . ?
N2 Co1 N1 O1 -109.09(19) . . . . ?
Br1 Co1 N1 O1 160.13(18) 3_566 . . . ?
Br1 Co1 N1 O1 -19.87(18) . . . . ?
N1 Co1 N2 C20 93.3(3) 3_566 . . . ?
N1 Co1 N2 C20 -86.7(3) . . . . ?
N2 Co1 N2 C20 -66(5) 3_566 . . . ?
Br1 Co1 N2 C20 5.0(2) 3_566 . . . ?
Br1 Co1 N2 C20 -175.0(2) . . . . ?
N1 Co1 N2 O2 -88.5(2) 3_566 . . . ?
N1 Co1 N2 O2 91.5(2) . . . . ?
N2 Co1 N2 O2 113(5) 3_566 . . . ?
Br1 Co1 N2 O2 -176.9(2) 3_566 . . . ?
Br1 Co1 N2 O2 3.1(2) . . . . ?
O1 N1 C10 C11 0.2(4) . . . . ?
Co1 N1 C10 C11 178.17(19) . . . . ?
O2 N2 C20 C21 -1.4(4) . . . . ?
Co1 N2 C20 C21 176.8(2) . . . . ?
